data_7044398
loop_
_publ_author_name
'Newman, Paul David'
'Melen, Rebecca'
'Platts, James A.'
'Wilkins, Lewis'

_publ_section_title
;
 Amidine functionalized phosphines: tuneable ligands for transition metals
;
_journal_name_full 'Dalton Trans.'
_journal_paper_doi 10.1039/C7DT03343E
_journal_year 2017
_chemical_absolute_configuration as
_chemical_formula_moiety 'C20 H34 N2 O3 P, B F4'
_chemical_formula_sum 'C20 H34 B F4 N2 O3 P'
_chemical_formula_weight 468.27
_chemical_name_systematic
;
 ?
;
_space_group_crystal_system monoclinic
_space_group_IT_number 4
_space_group_name_Hall 'P 2yb'
_space_group_name_H-M_alt 'P 1 21 1'
_symmetry_space_group_name_Hall 'P 2yb'
_symmetry_space_group_name_H-M 'P 1 21 1'
_atom_sites_solution_hydrogens geom
_atom_sites_solution_primary direct
_audit_creation_method SHELXL-2013
_audit_update_record
;
2017-06-20 deposited with the CCDC.
2017-10-02 downloaded from the CCDC.
;
_cell_angle_alpha 90
_cell_angle_beta 96.808(2)
_cell_angle_gamma 90
_cell_formula_units_Z 4
_cell_length_a 19.4905(5)
_cell_length_b 7.7502(2)
_cell_length_c 15.2759(4)
_cell_measurement_reflns_used 6096
_cell_measurement_temperature 150(2)
_cell_measurement_theta_max 73.5670
_cell_measurement_theta_min 4.5150
_cell_volume 2291.23(10)
_computing_cell_refinement 'CrysAlisPro 1.171.38.41g (Rigaku OD, 2015)'
_computing_data_collection 'CrysAlisPro 1.171.38.41g (Rigaku OD, 2015)'
_computing_data_reduction 'CrysAlisPro 1.171.38.41g (Rigaku OD, 2015)'
_computing_molecular_graphics 'XSHELL and Mercury'
_computing_publication_material XCIF
_computing_structure_refinement 'SHELXL-2013 (Sheldrick, 2013)'
_computing_structure_solution SHELXS
_diffrn_ambient_temperature 150(2)
_diffrn_measured_fraction_theta_full 0.996
_diffrn_measured_fraction_theta_max 0.999
_diffrn_measurement_device_type 'Agilent Supernova Dual Atlas w/ CCD detector'
_diffrn_measurement_method 'omega scans'
_diffrn_radiation_type CuK\a
_diffrn_radiation_wavelength 1.54178
_diffrn_reflns_av_R_equivalents 0.0565
_diffrn_reflns_av_unetI/netI 0.0605
_diffrn_reflns_Laue_measured_fraction_full 0.996
_diffrn_reflns_Laue_measured_fraction_max 0.999
_diffrn_reflns_limit_h_max 19
_diffrn_reflns_limit_h_min -23
_diffrn_reflns_limit_k_max 9
_diffrn_reflns_limit_k_min -9
_diffrn_reflns_limit_l_max 16
_diffrn_reflns_limit_l_min -18
_diffrn_reflns_number 15730
_diffrn_reflns_point_group_measured_fraction_full 0.997
_diffrn_reflns_point_group_measured_fraction_max 0.999
_diffrn_reflns_theta_full 67.679
_diffrn_reflns_theta_max 67.500
_diffrn_reflns_theta_min 3.482
_diffrn_source 'sealed tube'
_exptl_absorpt_coefficient_mu 1.570
_exptl_absorpt_correction_T_max 0.985
_exptl_absorpt_correction_T_min 0.956
_exptl_absorpt_correction_type gaussian
_exptl_absorpt_process_details
;
CrysAlisPro 1.171.38.41g (Rigaku Oxford Diffraction, 2015)
Numerical absorption correction based on gaussian integration over
a multifaceted crystal model Empirical absorption correction using 
spherical harmonics, implemented in SCALE3 ABSPACK scaling algorithm.
;
_exptl_crystal_colour colourless
_exptl_crystal_density_diffrn 1.357
_exptl_crystal_description block
_exptl_crystal_F_000 992
_exptl_crystal_size_max 0.240
_exptl_crystal_size_mid 0.180
_exptl_crystal_size_min 0.063
_refine_diff_density_max 1.166
_refine_diff_density_min -0.445
_refine_diff_density_rms 0.079
_refine_ls_abs_structure_details
;
 Refined as an inversion twin.
;
_refine_ls_abs_structure_Flack -0.04(5)
_refine_ls_extinction_method none
_refine_ls_goodness_of_fit_ref 1.036
_refine_ls_hydrogen_treatment constr
_refine_ls_matrix_type full
_refine_ls_number_parameters 586
_refine_ls_number_reflns 8248
_refine_ls_number_restraints 10
_refine_ls_restrained_S_all 1.036
_refine_ls_R_factor_all 0.0816
_refine_ls_R_factor_gt 0.0713
_refine_ls_shift/su_max 0.000
_refine_ls_shift/su_mean 0.000
_refine_ls_structure_factor_coef Fsqd
_refine_ls_weighting_details 'w=1/[\s^2^(Fo^2^)+(0.1298P)^2^+1.1459P] where P=(Fo^2^+2Fc^2^)/3'
_refine_ls_weighting_scheme calc
_refine_ls_wR_factor_gt 0.1938
_refine_ls_wR_factor_ref 0.2058
_reflns_Friedel_coverage 0.851
_reflns_Friedel_fraction_full 0.997
_reflns_Friedel_fraction_max 1.000
_reflns_number_gt 7202
_reflns_number_total 8248
_reflns_threshold_expression 'I > 2\s(I)'
_cod_data_source_file c7dt03343e2.cif
_cod_data_source_block rm1702d
_cod_original_cell_volume 2291.25(11)
_cod_database_code 7044398
_shelx_space_group_comment
;
The symmetry employed for this shelxl refinement is uniquely defined
by the following loop, which should always be used as a source of
symmetry information in preference to the above space-group names.
They are only intended as comments.
;
_shelx_estimated_absorpt_t_min 0.704
_shelx_estimated_absorpt_t_max 0.908
_shelxl_version_number 2013-3

loop_
_space_group_symop_operation_xyz
'x, y, z'
'-x, y+1/2, -z'

loop_
_atom_site_label
_atom_site_type_symbol
_atom_site_fract_x
_atom_site_fract_y
_atom_site_fract_z
_atom_site_U_iso_or_equiv
_atom_site_adp_type
_atom_site_occupancy
_atom_site_site_symmetry_order
_atom_site_calc_flag
_atom_site_refinement_flags_posn
_atom_site_refinement_flags_adp
_atom_site_refinement_flags_occupancy
_atom_site_disorder_assembly
_atom_site_disorder_group
P1 P 0.70010(7) 0.4100(2) 0.41272(9) 0.0293(4) Uani 1 1 d . . . . .
P2 P 0.69937(7) 0.27505(19) 0.91423(9) 0.0288(4) Uani 1 1 d . . . . .
N3 N 0.7727(2) 0.3385(7) 0.8649(3) 0.0270(11) Uani 1 1 d . . . . .
N1 N 0.7730(2) 0.3435(7) 0.3638(3) 0.0296(11) Uani 1 1 d . . . . .
N2 N 0.8404(3) 0.3177(8) 0.2493(3) 0.0332(12) Uani 1 1 d . . . . .
C12 C 0.8900(3) 0.4611(9) 0.8850(4) 0.0371(14) Uani 1 1 d . . . . .
C3 C 0.7813(3) 0.3391(8) 0.2789(4) 0.0281(12) Uani 1 1 d . . . . .
H3 H 0.7414 0.3523 0.2372 0.034 Uiso 1 1 calc R U . . .
C5 C 0.8367(3) 0.3069(10) 0.4243(4) 0.0346(14) Uani 1 1 d . . . . .
H5 H 0.8302 0.3359 0.4865 0.042 Uiso 1 1 calc R U . . .
C4 C 0.9070(3) 0.3026(10) 0.3115(4) 0.0339(14) Uani 1 1 d . . . . .
C1 C 0.8437(4) 0.2842(12) 0.1548(4) 0.0498(18) Uani 1 1 d . . . . .
H1A H 0.8712 0.3745 0.1306 0.075 Uiso 1 1 calc R U . . .
H1B H 0.7969 0.2843 0.1233 0.075 Uiso 1 1 calc R U . . .
H1C H 0.8653 0.1716 0.1477 0.075 Uiso 1 1 calc R U . . .
C2 C 0.9675(3) 0.3605(11) 0.2634(5) 0.0473(18) Uani 1 1 d . . . . .
H2A H 0.9613 0.4817 0.2460 0.071 Uiso 1 1 calc R U . . .
H2B H 0.9693 0.2892 0.2107 0.071 Uiso 1 1 calc R U . . .
H2C H 1.0108 0.3478 0.3026 0.071 Uiso 1 1 calc R U . . .
C10 C 0.8389(3) 0.3443(10) 0.9263(4) 0.0344(14) Uani 1 1 d . . . . .
H10 H 0.8310 0.3859 0.9862 0.041 Uiso 1 1 calc R U . . .
C6 C 0.7783(3) 0.3339(9) 0.7792(4) 0.0321(14) Uani 1 1 d . . . . .
H6 H 0.7373 0.3279 0.7390 0.039 Uiso 1 1 calc R U . . .
C9 C 0.9038(3) 0.3415(9) 0.8077(4) 0.0335(14) Uani 1 1 d . . . . .
C8 C 0.9624(3) 0.3977(12) 0.7561(5) 0.0489(18) Uani 1 1 d . . . . .
H8A H 1.0054 0.4065 0.7963 0.073 Uiso 1 1 calc R U . . .
H8B H 0.9514 0.5102 0.7288 0.073 Uiso 1 1 calc R U . . .
H8C H 0.9682 0.3124 0.7102 0.073 Uiso 1 1 calc R U . . .
C7 C 0.8378(4) 0.3156(13) 0.6523(5) 0.057(2) Uani 1 1 d . . . . .
H7A H 0.7903 0.3004 0.6241 0.086 Uiso 1 1 calc R U . . .
H7B H 0.8653 0.2139 0.6411 0.086 Uiso 1 1 calc R U . . .
H7C H 0.8580 0.4182 0.6280 0.086 Uiso 1 1 calc R U . . .
N4 N 0.8373(3) 0.3373(8) 0.7479(3) 0.0331(12) Uani 1 1 d . . . . .
C15 C 0.5880(3) 0.2963(9) 0.2472(4) 0.0329(13) Uani 1 1 d . . . . .
C16 C 0.5394(3) 0.4111(10) 0.3698(4) 0.0340(13) Uani 1 1 d . . . . .
C14 C 0.6486(3) 0.5389(9) 0.3243(4) 0.0333(14) Uani 1 1 d . . . . .
C19 C 0.6392(3) 0.2201(8) 0.3999(4) 0.0312(13) Uani 1 1 d . . . . .
C18 C 0.6630(3) 0.0807(9) 0.4652(4) 0.0371(15) Uani 1 1 d . . . . .
H18A H 0.6669 0.1279 0.5250 0.056 Uiso 1 1 calc R U . . .
H18B H 0.7082 0.0376 0.4530 0.056 Uiso 1 1 calc R U . . .
H18C H 0.6296 -0.0142 0.4599 0.056 Uiso 1 1 calc R U . . .
C17 C 0.5679(3) 0.2390(10) 0.1535(4) 0.0419(16) Uani 1 1 d . . . . .
H17A H 0.6090 0.1994 0.1283 0.063 Uiso 1 1 calc R U . . .
H17B H 0.5470 0.3360 0.1188 0.063 Uiso 1 1 calc R U . . .
H17C H 0.5344 0.1444 0.1525 0.063 Uiso 1 1 calc R U . . .
O1 O 0.57607(19) 0.2887(6) 0.4284(3) 0.0331(10) Uani 1 1 d . . . . .
O2 O 0.63102(19) 0.4442(6) 0.2422(3) 0.0317(9) Uani 1 1 d . . . . .
O3 O 0.5261(2) 0.3411(6) 0.2833(3) 0.0358(10) Uani 1 1 d . . . . .
C20 C 0.6245(3) 0.1561(9) 0.3060(4) 0.0316(13) Uani 1 1 d . . . . .
H20A H 0.5950 0.0519 0.3043 0.038 Uiso 1 1 calc R U . . .
H20B H 0.6685 0.1242 0.2836 0.038 Uiso 1 1 calc R U . . .
C23 C 0.4711(3) 0.4415(12) 0.4030(5) 0.0451(18) Uani 1 1 d . . . . .
H23A H 0.4780 0.5111 0.4569 0.068 Uiso 1 1 calc R U . . .
H23B H 0.4504 0.3304 0.4159 0.068 Uiso 1 1 calc R U . . .
H23C H 0.4403 0.5027 0.3580 0.068 Uiso 1 1 calc R U . . .
C21 C 0.5815(3) 0.5771(9) 0.3640(4) 0.0363(15) Uani 1 1 d . . . . .
H21A H 0.5926 0.6271 0.4236 0.044 Uiso 1 1 calc R U . . .
H21B H 0.5538 0.6625 0.3268 0.044 Uiso 1 1 calc R U . . .
C22 C 0.6856(3) 0.7002(10) 0.3010(5) 0.0420(16) Uani 1 1 d . . . . .
H22A H 0.7256 0.6688 0.2710 0.063 Uiso 1 1 calc R U . . .
H22B H 0.7013 0.7645 0.3549 0.063 Uiso 1 1 calc R U . . .
H22C H 0.6540 0.7723 0.2618 0.063 Uiso 1 1 calc R U . . .
O10 O 0.63066(19) 0.2373(5) 0.7437(2) 0.0284(9) Uani 1 1 d . . . . .
C29 C 0.5884(3) 0.3886(8) 0.7480(4) 0.0295(13) Uani 1 1 d . . . . .
C28 C 0.6392(3) 0.4634(9) 0.9011(4) 0.0306(13) Uani 1 1 d . . . . .
C25 C 0.6482(3) 0.1472(9) 0.8260(4) 0.0318(13) Uani 1 1 d . . . . .
C26 C 0.4711(3) 0.2434(11) 0.9049(4) 0.0410(17) Uani 1 1 d . . . . .
H26A H 0.4428 0.1653 0.8651 0.062 Uiso 1 1 calc R U . . .
H26B H 0.4469 0.3537 0.9083 0.062 Uiso 1 1 calc R U . . .
H26C H 0.4789 0.1917 0.9638 0.062 Uiso 1 1 calc R U . . .
C30 C 0.6636(3) 0.6071(11) 0.9651(4) 0.0412(16) Uani 1 1 d . . . . .
H30A H 0.7095 0.6464 0.9534 0.062 Uiso 1 1 calc R U . . .
H30B H 0.6662 0.5638 1.0256 0.062 Uiso 1 1 calc R U . . .
H30C H 0.6310 0.7036 0.9574 0.062 Uiso 1 1 calc R U . . .
C24 C 0.5689(3) 0.4467(10) 0.6533(4) 0.0387(15) Uani 1 1 d . . . . .
H24A H 0.5464 0.3514 0.6189 0.058 Uiso 1 1 calc R U . . .
H24B H 0.6107 0.4812 0.6278 0.058 Uiso 1 1 calc R U . . .
H24C H 0.5372 0.5449 0.6521 0.058 Uiso 1 1 calc R U . . .
O5 O 0.52586(19) 0.3439(6) 0.7831(3) 0.0323(10) Uani 1 1 d . . . . .
C70 C 0.6248(3) 0.5266(8) 0.8057(4) 0.0286(12) Uani 1 1 d . . . . .
H70A H 0.5957 0.6315 0.8036 0.034 Uiso 1 1 calc R U . . .
H70B H 0.6689 0.5570 0.7834 0.034 Uiso 1 1 calc R U . . .
C71 C 0.5808(3) 0.1100(9) 0.8654(4) 0.0345(14) Uani 1 1 d . . . . .
H71A H 0.5531 0.0245 0.8283 0.041 Uiso 1 1 calc R U . . .
H71B H 0.5917 0.0606 0.9252 0.041 Uiso 1 1 calc R U . . .
C31 C 0.5402(3) 0.2735(10) 0.8702(4) 0.0342(14) Uani 1 1 d . . . . .
C32 C 0.6856(3) -0.0164(9) 0.8041(5) 0.0398(15) Uani 1 1 d . . . . .
H32A H 0.6991 -0.0817 0.8584 0.060 Uiso 1 1 calc R U . . .
H32B H 0.7270 0.0141 0.7767 0.060 Uiso 1 1 calc R U . . .
H32C H 0.6549 -0.0870 0.7632 0.060 Uiso 1 1 calc R U . . .
O11 O 0.5756(2) 0.3977(7) 0.9287(3) 0.0342(10) Uani 1 1 d . . . . .
C34 C 0.9101(3) 0.1198(10) 0.3459(4) 0.0432(14) Uani 1 1 d . . . . .
H34A H 0.9574 0.0903 0.3726 0.052 Uiso 1 1 calc R U . . .
H34B H 0.8955 0.0367 0.2981 0.052 Uiso 1 1 calc R U . . .
C35 C 0.8589(3) 0.1190(11) 0.4165(5) 0.0483(17) Uani 1 1 d . . . . .
H35A H 0.8185 0.0448 0.3976 0.058 Uiso 1 1 calc R U . . .
H35B H 0.8819 0.0761 0.4737 0.058 Uiso 1 1 calc R U . . .
C36 C 0.9141(3) 0.1631(10) 0.8502(5) 0.0487(17) Uani 1 1 d . . . . .
H36A H 0.9636 0.1417 0.8699 0.058 Uiso 1 1 calc R U . . .
H36B H 0.8968 0.0715 0.8081 0.058 Uiso 1 1 calc R U . . .
B2 B 0.8068(6) 0.784(2) 0.6188(7) 0.073(3) Uani 1 1 d . . . . .
C50 C 0.8716(3) 0.1677(10) 0.9303(5) 0.0485(18) Uani 1 1 d . . . . .
H50A H 0.8358 0.0764 0.9251 0.058 Uiso 1 1 calc R U . . .
H50B H 0.9020 0.1517 0.9863 0.058 Uiso 1 1 calc R U . . .
C51 C 0.8969(3) 0.4133(9) 0.3932(4) 0.0362(13) Uani 1 1 d . . . . .
C53 C 0.8803(3) 0.6035(10) 0.3746(5) 0.0486(16) Uani 1 1 d . . . . .
H53A H 0.8644 0.6566 0.4268 0.073 Uiso 1 1 calc R U . . .
H53B H 0.8439 0.6129 0.3247 0.073 Uiso 1 1 calc R U . . .
H53C H 0.9219 0.6631 0.3603 0.073 Uiso 1 1 calc R U . . .
C52 C 0.9596(3) 0.4029(12) 0.4645(4) 0.0543(19) Uani 1 1 d . . . . .
H52A H 0.9712 0.2817 0.4769 0.081 Uiso 1 1 calc R U . . .
H52B H 0.9482 0.4590 0.5185 0.081 Uiso 1 1 calc R U . . .
H52C H 0.9991 0.4615 0.4436 0.081 Uiso 1 1 calc R U . . .
F3 F 0.7850(3) 0.8108(11) 0.5326(4) 0.100(2) Uani 1 1 d . . . . .
F1 F 0.7624(3) 0.6757(9) 0.6582(4) 0.0826(17) Uani 1 1 d . . . . .
F2 F 0.8737(3) 0.7144(13) 0.6199(5) 0.112(3) Uani 1 1 d . . . . .
F4 F 0.8134(7) 0.9258(14) 0.6671(9) 0.183(6) Uani 1 1 d . . . . .
F7 F 0.7944(5) 0.8657(11) 0.0424(4) 0.126(3) Uani 1 1 d . . . . .
C60 C 0.8625(4) 0.6392(10) 0.8589(5) 0.0497(16) Uani 1 1 d . . . . .
H60A H 0.8502 0.6995 0.9112 0.075 Uiso 1 1 calc R U . . .
H60B H 0.8215 0.6283 0.8155 0.075 Uiso 1 1 calc R U . . .
H60C H 0.8981 0.7049 0.8331 0.075 Uiso 1 1 calc R U . . .
C61 C 0.9556(3) 0.4808(14) 0.9521(5) 0.060(2) Uani 1 1 d . . . . .
H61A H 0.9738 0.3664 0.9694 0.090 Uiso 1 1 calc R U . . .
H61B H 0.9438 0.5424 1.0044 0.090 Uiso 1 1 calc R U . . .
H61C H 0.9906 0.5462 0.9251 0.090 Uiso 1 1 calc R U . . .
F6 F 0.7894(4) 0.6413(10) 0.1316(4) 0.101(2) Uani 1 1 d . . . . .
F5 F 0.8054(7) 0.8903(14) 0.1922(5) 0.182(6) Uani 1 1 d . . . . .
B1 B 0.8246(9) 0.787(2) 0.1212(8) 0.111(7) Uani 1 1 d D U . . .
F8A F 0.8928(5) 0.743(4) 0.1236(13) 0.209(11) Uani 0.7529 1 d D U P A 1
F8B F 0.8787(12) 0.897(4) 0.123(3) 0.139(17) Uani 0.2471 1 d D U P A 2

loop_
_atom_site_aniso_label
_atom_site_aniso_U_11
_atom_site_aniso_U_22
_atom_site_aniso_U_33
_atom_site_aniso_U_23
_atom_site_aniso_U_13
_atom_site_aniso_U_12
P1 0.0197(7) 0.0406(9) 0.0269(7) 0.0004(6) -0.0001(5) 0.0043(6)
P2 0.0188(7) 0.0434(9) 0.0236(7) 0.0033(6) 0.0003(5) -0.0051(6)
N3 0.016(2) 0.042(3) 0.021(2) 0.001(2) -0.0016(18) 0.001(2)
N1 0.020(2) 0.042(3) 0.025(2) 0.001(2) -0.0034(19) 0.006(2)
N2 0.025(2) 0.051(3) 0.023(2) -0.001(2) 0.0033(19) -0.003(2)
C12 0.024(3) 0.056(4) 0.031(3) 0.002(3) -0.001(2) -0.014(3)
C3 0.024(3) 0.035(3) 0.024(3) 0.002(2) -0.004(2) -0.002(2)
C5 0.019(3) 0.063(4) 0.021(2) 0.008(3) -0.002(2) 0.000(3)
C4 0.018(3) 0.055(4) 0.028(3) -0.004(3) 0.001(2) 0.000(2)
C1 0.044(4) 0.081(5) 0.025(3) -0.003(3) 0.004(2) -0.007(4)
C2 0.028(3) 0.079(5) 0.036(3) -0.001(3) 0.010(3) -0.006(3)
C10 0.018(3) 0.059(4) 0.025(3) 0.011(2) -0.004(2) -0.009(3)
C6 0.018(3) 0.050(4) 0.028(3) 0.001(3) -0.002(2) -0.006(2)
C9 0.018(3) 0.049(4) 0.033(3) 0.007(3) 0.002(2) -0.004(2)
C8 0.023(3) 0.076(5) 0.048(4) 0.010(4) 0.007(3) -0.003(3)
C7 0.043(4) 0.094(6) 0.036(3) -0.005(4) 0.007(3) -0.011(4)
N4 0.024(2) 0.053(3) 0.022(2) 0.002(2) 0.0019(19) -0.003(2)
C15 0.019(3) 0.041(3) 0.037(3) 0.000(3) -0.002(2) 0.000(3)
C16 0.022(3) 0.042(3) 0.037(3) 0.002(3) -0.003(2) 0.010(3)
C14 0.025(3) 0.036(3) 0.038(3) -0.002(3) -0.003(2) 0.000(3)
C19 0.023(3) 0.037(3) 0.034(3) 0.005(3) 0.006(2) 0.007(3)
C18 0.029(3) 0.044(4) 0.040(3) 0.013(3) 0.009(3) 0.006(3)
C17 0.031(3) 0.054(4) 0.039(3) -0.002(3) -0.005(3) -0.003(3)
O1 0.0209(19) 0.045(2) 0.034(2) 0.007(2) 0.0049(16) 0.007(2)
O2 0.0232(18) 0.039(3) 0.031(2) 0.0040(18) -0.0031(16) -0.0005(18)
O3 0.022(2) 0.046(3) 0.038(2) 0.0024(19) -0.0020(17) 0.0035(18)
C20 0.022(3) 0.037(3) 0.035(3) 0.004(3) 0.003(2) 0.001(2)
C23 0.027(3) 0.061(5) 0.047(4) 0.005(3) 0.004(3) 0.016(3)
C21 0.026(3) 0.040(4) 0.041(3) 0.002(3) -0.002(3) 0.007(3)
C22 0.034(3) 0.037(3) 0.053(4) 0.005(3) -0.001(3) 0.000(3)
O10 0.0222(18) 0.034(2) 0.0284(19) -0.0033(17) 0.0002(15) 0.0003(17)
C29 0.019(3) 0.038(3) 0.030(3) -0.001(3) -0.001(2) 0.001(2)
C28 0.018(3) 0.044(4) 0.030(3) -0.005(3) 0.003(2) -0.009(3)
C25 0.025(3) 0.038(3) 0.033(3) 0.004(3) 0.003(2) -0.007(3)
C26 0.018(3) 0.059(5) 0.047(4) -0.005(3) 0.006(3) -0.008(3)
C30 0.029(3) 0.057(4) 0.039(3) -0.019(3) 0.009(3) -0.018(3)
C24 0.029(3) 0.054(4) 0.032(3) 0.002(3) -0.006(2) 0.005(3)
O5 0.0157(18) 0.044(2) 0.037(2) -0.0027(18) -0.0014(16) -0.0014(17)
C70 0.022(3) 0.032(3) 0.032(3) -0.004(3) 0.004(2) -0.002(2)
C71 0.021(3) 0.043(4) 0.040(3) 0.005(3) 0.003(2) -0.010(3)
C31 0.020(3) 0.051(4) 0.030(3) -0.007(3) 0.000(2) -0.009(3)
C32 0.031(3) 0.035(3) 0.053(4) 0.003(3) 0.002(3) 0.000(3)
O11 0.0208(19) 0.049(3) 0.034(2) -0.009(2) 0.0059(16) -0.011(2)
C34 0.038(3) 0.053(4) 0.039(3) 0.002(3) 0.005(3) 0.010(3)
C35 0.029(3) 0.065(4) 0.051(4) 0.025(3) 0.006(3) 0.012(3)
C36 0.032(3) 0.060(4) 0.055(4) 0.017(3) 0.007(3) 0.012(3)
B2 0.073(7) 0.099(8) 0.049(5) 0.022(6) 0.007(5) 0.003(6)
C50 0.027(3) 0.068(5) 0.049(4) 0.029(3) 0.001(3) -0.002(3)
C51 0.021(3) 0.057(4) 0.030(3) -0.003(3) 0.000(2) -0.002(3)
C53 0.033(3) 0.052(4) 0.060(4) -0.018(3) 0.005(3) -0.005(3)
C52 0.029(3) 0.094(6) 0.037(3) -0.016(4) -0.005(3) -0.003(3)
F3 0.095(4) 0.141(6) 0.065(3) 0.047(4) 0.010(3) 0.053(4)
F1 0.079(4) 0.091(4) 0.074(3) 0.028(3) -0.005(3) -0.006(3)
F2 0.071(4) 0.142(7) 0.120(6) 0.052(5) -0.006(4) 0.003(4)
F4 0.229(12) 0.112(7) 0.232(12) -0.087(8) 0.128(10) -0.075(8)
F7 0.182(8) 0.127(7) 0.060(3) 0.030(4) -0.017(4) -0.083(6)
C60 0.048(4) 0.051(4) 0.050(4) -0.004(3) 0.004(3) -0.013(3)
C61 0.030(3) 0.106(7) 0.041(3) 0.000(4) -0.006(3) -0.024(4)
F6 0.112(5) 0.087(4) 0.095(4) 0.034(4) -0.026(4) -0.023(4)
F5 0.312(15) 0.167(9) 0.064(4) -0.003(5) 0.013(6) -0.148(10)
B1 0.126(13) 0.137(13) 0.058(7) 0.011(8) -0.036(7) -0.085(11)
F8A 0.064(7) 0.37(3) 0.187(14) 0.04(2) -0.013(9) -0.078(12)
F8B 0.038(13) 0.22(5) 0.15(3) -0.01(3) -0.035(15) 0.03(2)

loop_
_atom_type_symbol
_atom_type_description
_atom_type_scat_dispersion_real
_atom_type_scat_dispersion_imag
_atom_type_scat_source
C C 0.0181 0.0091 'International Tables Vol C Tables 4.2.6.8 and 6.1.1.4'
H H 0.0000 0.0000 'International Tables Vol C Tables 4.2.6.8 and 6.1.1.4'
B B 0.0090 0.0039 'International Tables Vol C Tables 4.2.6.8 and 6.1.1.4'
N N 0.0311 0.0180 'International Tables Vol C Tables 4.2.6.8 and 6.1.1.4'
O O 0.0492 0.0322 'International Tables Vol C Tables 4.2.6.8 and 6.1.1.4'
F F 0.0727 0.0534 'International Tables Vol C Tables 4.2.6.8 and 6.1.1.4'
P P 0.2955 0.4335 'International Tables Vol C Tables 4.2.6.8 and 6.1.1.4'

loop_
_geom_angle_atom_site_label_1
_geom_angle_atom_site_label_2
_geom_angle_atom_site_label_3
_geom_angle
N1 P1 C14 103.9(3)
N1 P1 C19 104.9(3)
C14 P1 C19 93.7(3)
N3 P2 C25 103.3(3)
N3 P2 C28 105.4(3)
C25 P2 C28 93.6(3)
C6 N3 C10 116.8(5)
C6 N3 P2 125.4(4)
C10 N3 P2 114.9(4)
C3 N1 C5 114.5(5)
C3 N1 P1 128.4(4)
C5 N1 P1 116.7(4)
C3 N2 C1 120.5(5)
C3 N2 C4 121.4(5)
C1 N2 C4 117.6(5)
C60 C12 C10 114.8(5)
C60 C12 C9 115.6(5)
C10 C12 C9 98.0(5)
C60 C12 C61 108.8(6)
C10 C12 C61 108.1(5)
C9 C12 C61 111.1(6)
N2 C3 N1 124.0(5)
N2 C3 H3 118.0
N1 C3 H3 118.0
N1 C5 C35 110.9(6)
N1 C5 C51 108.3(5)
C35 C5 C51 104.6(5)
N1 C5 H5 110.9
C35 C5 H5 110.9
C51 C5 H5 110.9
C34 C4 N2 106.6(5)
C34 C4 C2 116.2(6)
N2 C4 C2 109.2(5)
C34 C4 C51 104.1(5)
N2 C4 C51 106.3(5)
C2 C4 C51 113.8(6)
N2 C1 H1A 109.5
N2 C1 H1B 109.5
H1A C1 H1B 109.5
N2 C1 H1C 109.5
H1A C1 H1C 109.5
H1B C1 H1C 109.5
C4 C2 H2A 109.5
C4 C2 H2B 109.5
H2A C2 H2B 109.5
C4 C2 H2C 109.5
H2A C2 H2C 109.5
H2B C2 H2C 109.5
N3 C10 C50 109.0(6)
N3 C10 C12 108.2(5)
C50 C10 C12 105.2(5)
N3 C10 H10 111.4
C50 C10 H10 111.4
C12 C10 H10 111.4
N4 C6 N3 122.9(5)
N4 C6 H6 118.5
N3 C6 H6 118.5
N4 C9 C8 109.8(5)
N4 C9 C36 107.5(6)
C8 C9 C36 114.0(6)
N4 C9 C12 105.2(5)
C8 C9 C12 115.5(6)
C36 C9 C12 104.1(5)
C9 C8 H8A 109.5
C9 C8 H8B 109.5
H8A C8 H8B 109.5
C9 C8 H8C 109.5
H8A C8 H8C 109.5
H8B C8 H8C 109.5
N4 C7 H7A 109.5
N4 C7 H7B 109.5
H7A C7 H7B 109.5
N4 C7 H7C 109.5
H7A C7 H7C 109.5
H7B C7 H7C 109.5
C6 N4 C7 118.3(5)
C6 N4 C9 121.1(5)
C7 N4 C9 120.1(5)
O3 C15 O2 110.7(5)
O3 C15 C17 107.5(5)
O2 C15 C17 105.9(5)
O3 C15 C20 107.6(5)
O2 C15 C20 111.5(4)
C17 C15 C20 113.5(6)
O3 C16 O1 110.5(5)
O3 C16 C23 107.6(5)
O1 C16 C23 106.8(5)
O3 C16 C21 107.8(5)
O1 C16 C21 111.1(5)
C23 C16 C21 113.0(6)
O2 C14 C22 106.5(5)
O2 C14 C21 108.2(5)
C22 C14 C21 112.8(6)
O2 C14 P1 113.7(4)
C22 C14 P1 112.5(4)
C21 C14 P1 103.1(4)
O1 C19 C18 105.7(5)
O1 C19 C20 109.5(5)
C18 C19 C20 113.7(6)
O1 C19 P1 103.2(4)
C18 C19 P1 110.4(4)
C20 C19 P1 113.6(4)
C19 C18 H18A 109.5
C19 C18 H18B 109.5
H18A C18 H18B 109.5
C19 C18 H18C 109.5
H18A C18 H18C 109.5
H18B C18 H18C 109.5
C15 C17 H17A 109.5
C15 C17 H17B 109.5
H17A C17 H17B 109.5
C15 C17 H17C 109.5
H17A C17 H17C 109.5
H17B C17 H17C 109.5
C16 O1 C19 115.6(4)
C15 O2 C14 116.0(5)
C16 O3 C15 112.4(4)
C19 C20 C15 110.2(5)
C19 C20 H20A 109.6
C15 C20 H20A 109.6
C19 C20 H20B 109.6
C15 C20 H20B 109.6
H20A C20 H20B 108.1
C16 C23 H23A 109.5
C16 C23 H23B 109.5
H23A C23 H23B 109.5
C16 C23 H23C 109.5
H23A C23 H23C 109.5
H23B C23 H23C 109.5
C16 C21 C14 110.4(5)
C16 C21 H21A 109.6
C14 C21 H21A 109.6
C16 C21 H21B 109.6
C14 C21 H21B 109.6
H21A C21 H21B 108.1
C14 C22 H22A 109.5
C14 C22 H22B 109.5
H22A C22 H22B 109.5
C14 C22 H22C 109.5
H22A C22 H22C 109.5
H22B C22 H22C 109.5
C29 O10 C25 115.6(4)
O5 C29 O10 109.7(5)
O5 C29 C70 108.3(5)
O10 C29 C70 111.9(4)
O5 C29 C24 107.5(4)
O10 C29 C24 106.1(5)
C70 C29 C24 113.2(6)
O11 C28 C30 106.4(5)
O11 C28 C70 108.8(4)
C30 C28 C70 112.7(6)
O11 C28 P2 104.0(4)
C30 C28 P2 111.0(4)
C70 C28 P2 113.3(4)
O10 C25 C32 106.4(5)
O10 C25 C71 107.9(5)
C32 C25 C71 112.6(6)
O10 C25 P2 115.1(4)
C32 C25 P2 111.8(4)
C71 C25 P2 103.0(4)
C31 C26 H26A 109.5
C31 C26 H26B 109.5
H26A C26 H26B 109.5
C31 C26 H26C 109.5
H26A C26 H26C 109.5
H26B C26 H26C 109.5
C28 C30 H30A 109.5
C28 C30 H30B 109.5
H30A C30 H30B 109.5
C28 C30 H30C 109.5
H30A C30 H30C 109.5
H30B C30 H30C 109.5
C29 C24 H24A 109.5
C29 C24 H24B 109.5
H24A C24 H24B 109.5
C29 C24 H24C 109.5
H24A C24 H24C 109.5
H24B C24 H24C 109.5
C29 O5 C31 111.1(4)
C29 C70 C28 110.5(5)
C29 C70 H70A 109.5
C28 C70 H70A 109.5
C29 C70 H70B 109.5
C28 C70 H70B 109.5
H70A C70 H70B 108.1
C31 C71 C25 110.0(5)
C31 C71 H71A 109.7
C25 C71 H71A 109.7
C31 C71 H71B 109.7
C25 C71 H71B 109.7
H71A C71 H71B 108.2
O11 C31 O5 110.4(6)
O11 C31 C71 112.3(5)
O5 C31 C71 108.7(5)
O11 C31 C26 105.4(5)
O5 C31 C26 107.4(5)
C71 C31 C26 112.4(6)
C25 C32 H32A 109.5
C25 C32 H32B 109.5
H32A C32 H32B 109.5
C25 C32 H32C 109.5
H32A C32 H32C 109.5
H32B C32 H32C 109.5
C31 O11 C28 114.8(4)
C4 C34 C35 104.1(5)
C4 C34 H34A 110.9
C35 C34 H34A 110.9
C4 C34 H34B 110.9
C35 C34 H34B 110.9
H34A C34 H34B 109.0
C5 C35 C34 105.1(6)
C5 C35 H35A 110.7
C34 C35 H35A 110.7
C5 C35 H35B 110.7
C34 C35 H35B 110.7
H35A C35 H35B 108.8
C9 C36 C50 104.9(6)
C9 C36 H36A 110.8
C50 C36 H36A 110.8
C9 C36 H36B 110.8
C50 C36 H36B 110.8
H36A C36 H36B 108.9
F4 B2 F3 114.6(13)
F4 B2 F1 106.6(9)
F3 B2 F1 112.0(10)
F4 B2 F2 106.5(11)
F3 B2 F2 104.6(9)
F1 B2 F2 112.6(10)
C10 C50 C36 104.5(5)
C10 C50 H50A 110.9
C36 C50 H50A 110.9
C10 C50 H50B 110.9
C36 C50 H50B 110.9
H50A C50 H50B 108.9
C53 C51 C52 108.3(6)
C53 C51 C4 115.4(5)
C52 C51 C4 112.1(5)
C53 C51 C5 114.7(5)
C52 C51 C5 108.7(5)
C4 C51 C5 97.2(5)
C51 C53 H53A 109.5
C51 C53 H53B 109.5
H53A C53 H53B 109.5
C51 C53 H53C 109.5
H53A C53 H53C 109.5
H53B C53 H53C 109.5
C51 C52 H52A 109.5
C51 C52 H52B 109.5
H52A C52 H52B 109.5
C51 C52 H52C 109.5
H52A C52 H52C 109.5
H52B C52 H52C 109.5
C12 C60 H60A 109.5
C12 C60 H60B 109.5
H60A C60 H60B 109.5
C12 C60 H60C 109.5
H60A C60 H60C 109.5
H60B C60 H60C 109.5
C12 C61 H61A 109.5
C12 C61 H61B 109.5
H61A C61 H61B 109.5
C12 C61 H61C 109.5
H61A C61 H61C 109.5
H61B C61 H61C 109.5
F6 B1 F8B 160(2)
F6 B1 F8A 107.5(18)
F6 B1 F7 107.4(8)
F8B B1 F7 89.3(18)
F8A B1 F7 115.7(15)
F6 B1 F5 101.4(12)
F8B B1 F5 85(2)
F8A B1 F5 117.1(13)
F7 B1 F5 106.4(16)

loop_
_geom_bond_atom_site_label_1
_geom_bond_atom_site_label_2
_geom_bond_distance
P1 N1 1.760(5)
P1 C14 1.873(6)
P1 C19 1.887(7)
P2 N3 1.764(5)
P2 C25 1.864(6)
P2 C28 1.868(7)
N3 C6 1.327(8)
N3 C10 1.503(7)
N1 C3 1.326(8)
N1 C5 1.485(7)
N2 C3 1.296(8)
N2 C1 1.477(8)
N2 C4 1.519(7)
C12 C60 1.517(10)
C12 C10 1.535(8)
C12 C9 1.549(10)
C12 C61 1.549(8)
C3 H3 0.9500
C5 C35 1.528(11)
C5 C51 1.553(9)
C5 H5 1.0000
C4 C34 1.510(10)
C4 C2 1.530(9)
C4 C51 1.546(9)
C1 H1A 0.9800
C1 H1B 0.9800
C1 H1C 0.9800
C2 H2A 0.9800
C2 H2B 0.9800
C2 H2C 0.9800
C10 C50 1.507(11)
C10 H10 1.0000
C6 N4 1.296(8)
C6 H6 0.9500
C9 N4 1.495(7)
C9 C8 1.527(8)
C9 C36 1.531(10)
C8 H8A 0.9800
C8 H8B 0.9800
C8 H8C 0.9800
C7 N4 1.471(9)
C7 H7A 0.9800
C7 H7B 0.9800
C7 H7C 0.9800
C15 O3 1.428(7)
C15 O2 1.428(8)
C15 C17 1.505(9)
C15 C20 1.531(9)
C16 O3 1.424(8)
C16 O1 1.435(7)
C16 C23 1.498(8)
C16 C21 1.534(10)
C14 O2 1.458(8)
C14 C22 1.507(9)
C14 C21 1.534(8)
C19 O1 1.453(7)
C19 C18 1.506(9)
C19 C20 1.512(8)
C18 H18A 0.9800
C18 H18B 0.9800
C18 H18C 0.9800
C17 H17A 0.9800
C17 H17B 0.9800
C17 H17C 0.9800
C20 H20A 0.9900
C20 H20B 0.9900
C23 H23A 0.9800
C23 H23B 0.9800
C23 H23C 0.9800
C21 H21A 0.9900
C21 H21B 0.9900
C22 H22A 0.9800
C22 H22B 0.9800
C22 H22C 0.9800
O10 C29 1.439(7)
O10 C25 1.442(7)
C29 O5 1.432(7)
C29 C70 1.509(8)
C29 C24 1.519(8)
C28 O11 1.449(7)
C28 C30 1.521(9)
C28 C70 1.530(8)
C25 C32 1.520(10)
C25 C71 1.535(8)
C26 C31 1.523(8)
C26 H26A 0.9800
C26 H26B 0.9800
C26 H26C 0.9800
C30 H30A 0.9800
C30 H30B 0.9800
C30 H30C 0.9800
C24 H24A 0.9800
C24 H24B 0.9800
C24 H24C 0.9800
O5 C31 1.435(8)
C70 H70A 0.9900
C70 H70B 0.9900
C71 C31 1.502(10)
C71 H71A 0.9900
C71 H71B 0.9900
C31 O11 1.434(8)
C32 H32A 0.9800
C32 H32B 0.9800
C32 H32C 0.9800
C34 C35 1.552(9)
C34 H34A 0.9900
C34 H34B 0.9900
C35 H35A 0.9900
C35 H35B 0.9900
C36 C50 1.558(10)
C36 H36A 0.9900
C36 H36B 0.9900
B2 F4 1.320(17)
B2 F3 1.351(12)
B2 F1 1.394(13)
B2 F2 1.411(15)
C50 H50A 0.9900
C50 H50B 0.9900
C51 C53 1.529(11)
C51 C52 1.540(8)
C53 H53A 0.9800
C53 H53B 0.9800
C53 H53C 0.9800
C52 H52A 0.9800
C52 H52B 0.9800
C52 H52C 0.9800
F7 B1 1.415(15)
C60 H60A 0.9800
C60 H60B 0.9800
C60 H60C 0.9800
C61 H61A 0.9800
C61 H61B 0.9800
C61 H61C 0.9800
F6 B1 1.338(15)
F5 B1 1.43(2)
B1 F8B 1.36(2)
B1 F8A 1.37(2)
